data_2226047
loop_
_publ_author_name
'Gowda, B. Thimme'
'Foro, Sabine'
'Suchetan, P. A.'
'Fuess, Hartmut'

_publ_section_title
;
 2-Chloro-<i>N</i>-(4-methylbenzoyl)benzenesulfonamide
;
_journal_coeditor_code BQ2212
_journal_issue 6
_journal_name_full 'Acta Crystallographica Section E'
_journal_page_first o1466
_journal_paper_doi 10.1107/S1600536810018908
_journal_volume 66
_journal_year 2010
_chemical_formula_iupac 'C14 H12 Cl N O3 S'
_chemical_formula_moiety 'C14 H12 Cl N O3 S'
_chemical_formula_sum 'C14 H12 Cl N O3 S'
_chemical_formula_weight 309.76
_chemical_name_systematic
;
2-Chloro-<i>N</i>-(4-methylbenzoyl)benzenesulfonamide
;
_space_group_IT_number 14
_symmetry_cell_setting monoclinic
_symmetry_space_group_name_Hall '-P 2yn'
_symmetry_space_group_name_H-M 'P 1 21/n 1'
_atom_sites_solution_hydrogens geom
_atom_sites_solution_primary direct
_atom_sites_solution_secondary difmap
_audit_creation_method SHELXL-97
_cell_angle_alpha 90.00
_cell_angle_beta 103.520(10)
_cell_angle_gamma 90.00
_cell_formula_units_Z 4
_cell_length_a 8.0554(8)
_cell_length_b 23.209(2)
_cell_length_c 8.1199(9)
_cell_measurement_reflns_used 2713
_cell_measurement_temperature 299(2)
_cell_measurement_theta_max 27.72
_cell_measurement_theta_min 2.57
_cell_volume 1476.0(3)
_computing_cell_refinement
;
CrysAlis RED (Oxford Diffraction, 2009)
;
_computing_data_collection
;
CrysAlis CCD (Oxford Diffraction, 2009)
;
_computing_data_reduction
;
CrysAlis RED  (Oxford Diffraction, 2009)
;
_computing_molecular_graphics 'PLATON (Spek, 2009)'
_computing_publication_material 'SHELXL97 (Sheldrick, 2008)'
_computing_structure_refinement 'SHELXL97 (Sheldrick, 2008)'
_computing_structure_solution 'SHELXS97 (Sheldrick, 2008)'
_diffrn_ambient_temperature 299(2)
_diffrn_measured_fraction_theta_full 0.998
_diffrn_measured_fraction_theta_max 0.998
_diffrn_measurement_device_type
;
Oxford Diffraction Xcalibur diffractometer
with a Sapphire CCD detector
;
_diffrn_measurement_method
;
Rotation method data acquisition using omega and phi scans
;
_diffrn_radiation_monochromator graphite
_diffrn_radiation_source 'fine-focus sealed tube'
_diffrn_radiation_type MoK\a
_diffrn_radiation_wavelength 0.71073
_diffrn_reflns_av_R_equivalents 0.0121
_diffrn_reflns_av_sigmaI/netI 0.0187
_diffrn_reflns_limit_h_max 7
_diffrn_reflns_limit_h_min -10
_diffrn_reflns_limit_k_max 20
_diffrn_reflns_limit_k_min -29
_diffrn_reflns_limit_l_max 10
_diffrn_reflns_limit_l_min -7
_diffrn_reflns_number 6106
_diffrn_reflns_theta_full 26.37
_diffrn_reflns_theta_max 26.37
_diffrn_reflns_theta_min 2.73
_diffrn_standards_decay_% 0
_diffrn_standards_number 0
_exptl_absorpt_coefficient_mu 0.405
_exptl_absorpt_correction_T_max 0.9055
_exptl_absorpt_correction_T_min 0.8547
_exptl_absorpt_correction_type multi-scan
_exptl_absorpt_process_details
;
(CrysAlis RED; Oxford Diffraction, 2009)
;
_exptl_crystal_colour colourless
_exptl_crystal_density_diffrn 1.394
_exptl_crystal_density_method 'not measured'
_exptl_crystal_description prism
_exptl_crystal_F_000 640
_exptl_crystal_size_max 0.40
_exptl_crystal_size_mid 0.30
_exptl_crystal_size_min 0.25
_refine_diff_density_max 0.430
_refine_diff_density_min -0.536
_refine_ls_extinction_method none
_refine_ls_goodness_of_fit_ref 1.065
_refine_ls_hydrogen_treatment mixed
_refine_ls_matrix_type full
_refine_ls_number_parameters 184
_refine_ls_number_reflns 3012
_refine_ls_number_restraints 19
_refine_ls_restrained_S_all 1.127
_refine_ls_R_factor_all 0.0719
_refine_ls_R_factor_gt 0.0576
_refine_ls_shift/su_max 0.009
_refine_ls_shift/su_mean 0.001
_refine_ls_structure_factor_coef Fsqd
_refine_ls_weighting_details 'calc w=1/[\s^2^(Fo^2^)+(0.0583P)^2^+1.5332P] where P=(Fo^2^+2Fc^2^)/3'
_refine_ls_weighting_scheme calc
_refine_ls_wR_factor_gt 0.1454
_refine_ls_wR_factor_ref 0.1529
_reflns_number_gt 2396
_reflns_number_total 3012
_reflns_threshold_expression I>2sigma(I)
_cod_data_source_file bq2212.cif
_cod_data_source_block I
_cod_original_sg_symbol_H-M 'P 21/n'
_cod_database_code 2226047
_cod_database_fobs_code 2226047

loop_
_symmetry_equiv_pos_as_xyz
'x, y, z'
'-x+1/2, y+1/2, -z+1/2'
'-x, -y, -z'
'x-1/2, -y-1/2, z-1/2'

loop_
_atom_site_type_symbol
_atom_site_label
_atom_site_fract_x
_atom_site_fract_y
_atom_site_fract_z
_atom_site_U_iso_or_equiv
_atom_site_adp_type
_atom_site_calc_flag
_atom_site_refinement_flags
_atom_site_occupancy
_atom_site_disorder_assembly
_atom_site_disorder_group
C C1 0.8834(4) 0.06157(12) 0.7360(4) 0.0399(6) Uani d . 1 . .
C C2 0.8115(5) 0.05804(15) 0.8744(5) 0.0609(9) Uani d . 1 . .
C C3 0.9088(9) 0.0714(2) 1.0333(6) 0.1017(18) Uani d . 1 . .
H H3 0.8610 0.0693 1.1268 0.122 Uiso calc R 1 . .
C C4 1.0737(10) 0.0875(3) 1.0534(7) 0.112(2) Uani d U 1 . .
H H4 1.1389 0.0957 1.1614 0.135 Uiso calc R 1 . .
C C5 1.1463(6) 0.0921(2) 0.9173(7) 0.0901(15) Uani d . 1 . .
H H5 1.2589 0.1042 0.9325 0.108 Uiso calc R 1 . .
C C6 1.0509(4) 0.07867(14) 0.7569(5) 0.0564(8) Uani d . 1 . .
H H6 1.0995 0.0812 0.6639 0.068 Uiso calc R 1 . .
C C7 0.6201(4) 0.14562(15) 0.4825(5) 0.0553(8) Uani d . 1 . .
C C8 0.4601(4) 0.17935(14) 0.4640(5) 0.0525(8) Uani d . 1 . .
C C9 0.4691(6) 0.23742(19) 0.4380(8) 0.1039(18) Uani d U 1 . .
H H9 0.5712 0.2538 0.4266 0.125 Uiso calc R 1 . .
C C10 0.3274(6) 0.27170(19) 0.4289(9) 0.113(2) Uani d U 1 . .
H H10 0.3359 0.3110 0.4108 0.136 Uiso calc R 1 . .
C C11 0.1739(5) 0.24948(16) 0.4456(6) 0.0738(12) Uani d . 1 . .
C C12 0.1647(4) 0.19155(15) 0.4642(6) 0.0667(10) Uani d . 1 . .
H H12 0.0615 0.1750 0.4714 0.080 Uiso calc R 1 . .
C C13 0.3054(4) 0.15666(14) 0.4729(5) 0.0581(9) Uani d . 1 . .
H H13 0.2950 0.1171 0.4849 0.070 Uiso calc R 1 . .
C C14 0.0207(6) 0.2878(2) 0.4412(8) 0.1062(18) Uani d . 1 . .
H H14A -0.0105 0.3071 0.3338 0.127 Uiso calc R 1 . .
H H14B 0.0489 0.3159 0.5302 0.127 Uiso calc R 1 . .
H H14C -0.0733 0.2648 0.4570 0.127 Uiso calc R 1 . .
N N1 0.6050(3) 0.08618(12) 0.4850(4) 0.0524(7) Uani d D 1 . .
H H1N 0.511(3) 0.0699(15) 0.482(5) 0.063 Uiso d D 1 . .
O O1 0.8805(3) 0.05469(13) 0.4188(3) 0.0701(7) Uani d . 1 . .
O O2 0.7012(3) -0.01317(10) 0.5312(4) 0.0727(8) Uani d . 1 . .
O O3 0.7585(3) 0.16727(12) 0.4989(5) 0.0902(10) Uani d . 1 . .
Cl Cl1 0.60112(17) 0.03731(6) 0.85557(19) 0.1056(5) Uani d . 1 . .
S S1 0.77166(9) 0.04311(3) 0.52941(10) 0.0470(2) Uani d . 1 . .

loop_
_atom_site_aniso_label
_atom_site_aniso_U_11
_atom_site_aniso_U_22
_atom_site_aniso_U_33
_atom_site_aniso_U_12
_atom_site_aniso_U_13
_atom_site_aniso_U_23
C1 0.0441(15) 0.0354(14) 0.0400(15) 0.0042(12) 0.0098(12) 0.0020(12)
C2 0.083(2) 0.0542(19) 0.053(2) 0.0150(18) 0.0314(18) 0.0112(16)
C3 0.165(6) 0.097(4) 0.047(2) 0.046(4) 0.034(3) 0.008(2)
C4 0.140(5) 0.105(4) 0.067(3) 0.035(4) -0.027(3) -0.023(3)
C5 0.072(3) 0.077(3) 0.098(4) -0.001(2) -0.027(3) -0.013(3)
C6 0.0454(17) 0.0522(19) 0.067(2) -0.0015(14) 0.0028(15) 0.0024(16)
C7 0.0408(17) 0.0527(19) 0.072(2) 0.0017(14) 0.0127(15) 0.0123(16)
C8 0.0416(16) 0.0453(17) 0.070(2) 0.0008(13) 0.0113(15) 0.0130(15)
C9 0.062(2) 0.058(2) 0.194(5) 0.0004(19) 0.035(3) 0.035(3)
C10 0.079(3) 0.049(2) 0.214(6) 0.010(2) 0.040(3) 0.038(3)
C11 0.056(2) 0.048(2) 0.117(4) 0.0122(16) 0.019(2) 0.020(2)
C12 0.0449(17) 0.050(2) 0.107(3) 0.0012(15) 0.0212(19) 0.007(2)
C13 0.0466(17) 0.0397(17) 0.089(3) -0.0005(14) 0.0184(17) 0.0054(16)
C14 0.079(3) 0.070(3) 0.174(6) 0.030(2) 0.037(3) 0.027(3)
N1 0.0356(13) 0.0464(15) 0.0708(18) 0.0023(11) 0.0038(12) -0.0026(13)
O1 0.0647(15) 0.106(2) 0.0433(13) 0.0244(14) 0.0207(11) 0.0014(13)
O2 0.0460(13) 0.0452(14) 0.118(2) 0.0032(10) 0.0014(13) -0.0245(14)
O3 0.0441(14) 0.0663(17) 0.163(3) -0.0014(12) 0.0291(16) 0.0272(18)
Cl1 0.1019(9) 0.1066(9) 0.1379(12) 0.0130(7) 0.0877(9) 0.0378(8)
S1 0.0388(4) 0.0499(4) 0.0500(4) 0.0057(3) 0.0059(3) -0.0087(3)

loop_
_atom_type_symbol
_atom_type_description
_atom_type_scat_dispersion_real
_atom_type_scat_dispersion_imag
_atom_type_scat_source
C C 0.0033 0.0016 'International Tables Vol C Tables 4.2.6.8 and 6.1.1.4'
H H 0.0000 0.0000 'International Tables Vol C Tables 4.2.6.8 and 6.1.1.4'
N N 0.0061 0.0033 'International Tables Vol C Tables 4.2.6.8 and 6.1.1.4'
O O 0.0106 0.0060 'International Tables Vol C Tables 4.2.6.8 and 6.1.1.4'
Cl Cl 0.1484 0.1585 'International Tables Vol C Tables 4.2.6.8 and 6.1.1.4'
S S 0.1246 0.1234 'International Tables Vol C Tables 4.2.6.8 and 6.1.1.4'

loop_
_geom_angle_atom_site_label_1
_geom_angle_atom_site_label_2
_geom_angle_atom_site_label_3
_geom_angle_site_symmetry_1
_geom_angle_site_symmetry_3
_geom_angle
_geom_angle_publ_flag
C6 C1 C2 . . 120.1(3) ?
C6 C1 S1 . . 117.1(2) ?
C2 C1 S1 . . 122.8(3) ?
C3 C2 C1 . . 119.5(4) ?
C3 C2 Cl1 . . 118.3(4) ?
C1 C2 Cl1 . . 122.1(3) ?
C4 C3 C2 . . 120.2(5) ?
C4 C3 H3 . . 119.9 ?
C2 C3 H3 . . 119.9 ?
C3 C4 C5 . . 121.1(5) ?
C3 C4 H4 . . 119.5 ?
C5 C4 H4 . . 119.5 ?
C4 C5 C6 . . 119.6(5) ?
C4 C5 H5 . . 120.2 ?
C6 C5 H5 . . 120.2 ?
C1 C6 C5 . . 119.5(4) ?
C1 C6 H6 . . 120.2 ?
C5 C6 H6 . . 120.2 ?
O3 C7 N1 . . 119.8(3) ?
O3 C7 C8 . . 123.5(3) ?
N1 C7 C8 . . 116.7(3) ?
C9 C8 C13 . . 117.9(3) ?
C9 C8 C7 . . 117.3(3) ?
C13 C8 C7 . . 124.8(3) ?
C8 C9 C10 . . 120.2(4) ?
C8 C9 H9 . . 119.9 ?
C10 C9 H9 . . 119.9 ?
C11 C10 C9 . . 122.0(4) ?
C11 C10 H10 . . 119.0 ?
C9 C10 H10 . . 119.0 ?
C12 C11 C10 . . 117.1(4) ?
C12 C11 C14 . . 121.3(4) ?
C10 C11 C14 . . 121.6(4) ?
C11 C12 C13 . . 121.4(3) ?
C11 C12 H12 . . 119.3 ?
C13 C12 H12 . . 119.3 ?
C8 C13 C12 . . 121.2(3) ?
C8 C13 H13 . . 119.4 ?
C12 C13 H13 . . 119.4 ?
C11 C14 H14A . . 109.5 ?
C11 C14 H14B . . 109.5 ?
H14A C14 H14B . . 109.5 ?
C11 C14 H14C . . 109.5 ?
H14A C14 H14C . . 109.5 ?
H14B C14 H14C . . 109.5 ?
C7 N1 S1 . . 122.6(2) ?
C7 N1 H1N . . 122(3) ?
S1 N1 H1N . . 115(3) ?
O1 S1 O2 . . 119.06(17) ?
O1 S1 N1 . . 109.85(16) ?
O2 S1 N1 . . 104.63(14) ?
O1 S1 C1 . . 107.63(15) ?
O2 S1 C1 . . 109.23(16) ?
N1 S1 C1 . . 105.67(14) ?

loop_
_geom_bond_atom_site_label_1
_geom_bond_atom_site_label_2
_geom_bond_site_symmetry_2
_geom_bond_distance
_geom_bond_publ_flag
C1 C6 . 1.378(4) ?
C1 C2 . 1.381(4) ?
C1 S1 . 1.761(3) ?
C2 C3 . 1.379(7) ?
C2 Cl1 . 1.734(4) ?
C3 C4 . 1.353(8) ?
C3 H3 . 0.9300 ?
C4 C5 . 1.370(8) ?
C4 H4 . 0.9300 ?
C5 C6 . 1.384(6) ?
C5 H5 . 0.9300 ?
C6 H6 . 0.9300 ?
C7 O3 . 1.201(4) ?
C7 N1 . 1.385(4) ?
C7 C8 . 1.485(4) ?
C8 C9 . 1.369(5) ?
C8 C13 . 1.370(4) ?
C9 C10 . 1.379(6) ?
C9 H9 . 0.9300 ?
C10 C11 . 1.376(6) ?
C10 H10 . 0.9300 ?
C11 C12 . 1.357(5) ?
C11 C14 . 1.515(5) ?
C12 C13 . 1.382(5) ?
C12 H12 . 0.9300 ?
C13 H13 . 0.9300 ?
C14 H14A . 0.9600 ?
C14 H14B . 0.9600 ?
C14 H14C . 0.9600 ?
N1 S1 . 1.645(3) ?
N1 H1N . 0.840(19) ?
O1 S1 . 1.420(3) ?
O2 S1 . 1.426(3) ?

loop_
_geom_hbond_atom_site_label_D
_geom_hbond_atom_site_label_H
_geom_hbond_atom_site_label_A
_geom_hbond_site_symmetry_A
_geom_hbond_distance_DH
_geom_hbond_distance_HA
_geom_hbond_distance_DA
_geom_hbond_angle_DHA
N1 H1N O2 3_656 0.840(19) 2.14(2) 2.970(4) 169(4)

loop_
_geom_torsion_atom_site_label_1
_geom_torsion_atom_site_label_2
_geom_torsion_atom_site_label_3
_geom_torsion_atom_site_label_4
_geom_torsion_site_symmetry_1
_geom_torsion_site_symmetry_2
_geom_torsion_site_symmetry_3
_geom_torsion_site_symmetry_4
_geom_torsion
_geom_torsion_publ_flag
C6 C1 C2 C3 . . . . -0.4(5) ?
S1 C1 C2 C3 . . . . 177.8(3) ?
C6 C1 C2 Cl1 . . . . 179.5(3) ?
S1 C1 C2 Cl1 . . . . -2.3(4) ?
C1 C2 C3 C4 . . . . -0.3(7) ?
Cl1 C2 C3 C4 . . . . 179.8(4) ?
C2 C3 C4 C5 . . . . 1.3(8) ?
C3 C4 C5 C6 . . . . -1.6(8) ?
C2 C1 C6 C5 . . . . 0.1(5) ?
S1 C1 C6 C5 . . . . -178.2(3) ?
C4 C5 C6 C1 . . . . 0.9(6) ?
O3 C7 C8 C9 . . . . 10.5(6) ?
N1 C7 C8 C9 . . . . -171.3(4) ?
O3 C7 C8 C13 . . . . -168.8(4) ?
N1 C7 C8 C13 . . . . 9.5(5) ?
C13 C8 C9 C10 . . . . 2.8(8) ?
C7 C8 C9 C10 . . . . -176.5(5) ?
C8 C9 C10 C11 . . . . 0.2(10) ?
C9 C10 C11 C12 . . . . -2.8(9) ?
C9 C10 C11 C14 . . . . 177.9(6) ?
C10 C11 C12 C13 . . . . 2.5(7) ?
C14 C11 C12 C13 . . . . -178.2(5) ?
C9 C8 C13 C12 . . . . -3.1(6) ?
C7 C8 C13 C12 . . . . 176.1(4) ?
C11 C12 C13 C8 . . . . 0.4(7) ?
O3 C7 N1 S1 . . . . 6.5(5) ?
C8 C7 N1 S1 . . . . -171.8(3) ?
C7 N1 S1 O1 . . . . -55.4(3) ?
C7 N1 S1 O2 . . . . 175.7(3) ?
C7 N1 S1 C1 . . . . 60.4(3) ?
C6 C1 S1 O1 . . . . -4.7(3) ?
C2 C1 S1 O1 . . . . 177.0(3) ?
C6 C1 S1 O2 . . . . 125.9(2) ?
C2 C1 S1 O2 . . . . -52.4(3) ?
C6 C1 S1 N1 . . . . -122.0(2) ?
C2 C1 S1 N1 . . . . 59.7(3) ?

loop_
_cod_related_entry_id
_cod_related_entry_database
_cod_related_entry_code
1 ChemSpider 24745145
